data_2230232
loop_
_publ_author_name
'Liu, Yan'
'Wang, Zuoxiang'
'Zhang, Hai'

_publ_section_title
;
 Bis(2-hydroxybenzoato-\k<i>O</i>)bis[3-(4-methoxyphenyl)-4-(4-methylphenyl)-5-(2-pyridyl)-4<i>H</i>-1,2,4-triazole-\k^2^<i>N</i>^1^,<i>N</i>^5^]copper(II)
 dihydrate
;
_journal_coeditor_code BR2165
_journal_issue 6
_journal_name_full 'Acta Crystallographica Section E'
_journal_page_first m697
_journal_paper_doi 10.1107/S1600536811016126
_journal_volume 67
_journal_year 2011
_chemical_formula_iupac '[Cu (C7 H5 O3)2 (C21 H18 N4 O)2], 2H2 O'
_chemical_formula_moiety 'C56 H46 Cu N8 O8, 2(H2 O)'
_chemical_formula_sum 'C56 H50 Cu N8 O10'
_chemical_formula_weight 1058.58
_chemical_name_systematic
;
Bis(2-hydroxybenzoato-\k<i>O</i>)bis[3-(4-methoxyphenyl)-4-(4-methylphenyl)-
5-(2-pyridyl)-4<i>H</i>-1,2,4-triazole-\k^2^<i>N</i>^1^,<i>N</i>^5^]copper(II)
dihydrate
;
_space_group_IT_number 2
_symmetry_cell_setting triclinic
_symmetry_space_group_name_Hall '-P 1'
_symmetry_space_group_name_H-M 'P -1'
_atom_sites_solution_hydrogens geom
_atom_sites_solution_primary direct
_atom_sites_solution_secondary difmap
_audit_creation_method SHELXL-97
_cell_angle_alpha 103.556(2)
_cell_angle_beta 91.501(2)
_cell_angle_gamma 101.843(2)
_cell_formula_units_Z 1
_cell_length_a 8.5933(12)
_cell_length_b 10.6467(15)
_cell_length_c 14.578(2)
_cell_measurement_reflns_used 9999
_cell_measurement_temperature 296(2)
_cell_measurement_theta_max 25.72
_cell_measurement_theta_min 2.434
_cell_volume 1265.1(3)
_computing_cell_refinement 'SAINT (Bruker, 2005)'
_computing_data_collection 'APEX2 (Bruker, 2005)'
_computing_data_reduction 'SAINT (Bruker, 2005)'
_computing_molecular_graphics 'SHELXTL (Sheldrick, 2008)'
_computing_publication_material 'SHELXTL (Sheldrick, 2008)'
_computing_structure_refinement 'SHELXL97 (Sheldrick, 2008)'
_computing_structure_solution 'SHELXS97 (Sheldrick, 2008)'
_diffrn_ambient_temperature 296(2)
_diffrn_measured_fraction_theta_full 0.989
_diffrn_measured_fraction_theta_max 0.989
_diffrn_measurement_device_type 'Bruker APEXII CCD'
_diffrn_measurement_method \w
_diffrn_radiation_monochromator graphite
_diffrn_radiation_source 'fine-focus sealed tube'
_diffrn_radiation_type MoK\a
_diffrn_radiation_wavelength 0.71073
_diffrn_reflns_av_R_equivalents 0.0240
_diffrn_reflns_av_sigmaI/netI 0.0333
_diffrn_reflns_limit_h_max 10
_diffrn_reflns_limit_h_min -10
_diffrn_reflns_limit_k_max 12
_diffrn_reflns_limit_k_min -12
_diffrn_reflns_limit_l_max 17
_diffrn_reflns_limit_l_min -17
_diffrn_reflns_number 9025
_diffrn_reflns_theta_full 25.01
_diffrn_reflns_theta_max 25.01
_diffrn_reflns_theta_min 1.44
_diffrn_standards_number 0
_exptl_absorpt_coefficient_mu 0.501
_exptl_absorpt_correction_T_max 0.9423
_exptl_absorpt_correction_T_min 0.9332
_exptl_absorpt_correction_type multi-scan
_exptl_absorpt_process_details '(SADABS; Sheldrick, 2003)'
_exptl_crystal_colour 'blue '
_exptl_crystal_density_diffrn 1.389
_exptl_crystal_density_method 'not measured'
_exptl_crystal_description rhombic
_exptl_crystal_F_000 551
_exptl_crystal_size_max 0.14
_exptl_crystal_size_mid 0.13
_exptl_crystal_size_min 0.12
_refine_diff_density_max 0.507
_refine_diff_density_min -0.334
_refine_ls_extinction_method none
_refine_ls_goodness_of_fit_ref 1.083
_refine_ls_hydrogen_treatment mixed
_refine_ls_matrix_type full
_refine_ls_number_parameters 349
_refine_ls_number_reflns 4413
_refine_ls_number_restraints 0
_refine_ls_restrained_S_all 1.083
_refine_ls_R_factor_all 0.0420
_refine_ls_R_factor_gt 0.0365
_refine_ls_shift/su_max 0.000
_refine_ls_shift/su_mean 0.000
_refine_ls_structure_factor_coef Fsqd
_refine_ls_weighting_details 'calc w=1/[\s^2^(Fo^2^)+(0.0507P)^2^+0.3303P] where P=(Fo^2^+2Fc^2^)/3'
_refine_ls_weighting_scheme calc
_refine_ls_wR_factor_gt 0.0978
_refine_ls_wR_factor_ref 0.1012
_reflns_number_gt 3891
_reflns_number_total 4413
_reflns_threshold_expression I>2\s(I)
_cod_data_source_file br2165.cif
_cod_data_source_block I
_cod_database_code 2230232
_cod_database_fobs_code 2230232

loop_
_symmetry_equiv_pos_as_xyz
'x, y, z'
'-x, -y, -z'

loop_
_atom_site_type_symbol
_atom_site_label
_atom_site_fract_x
_atom_site_fract_y
_atom_site_fract_z
_atom_site_U_iso_or_equiv
_atom_site_adp_type
_atom_site_calc_flag
_atom_site_refinement_flags
_atom_site_occupancy
_atom_site_symmetry_multiplicity
_atom_site_disorder_assembly
_atom_site_disorder_group
Cu Cu1 0.0000 1.0000 1.0000 0.03718(13) Uani d S 1 1 . .
N N1 0.01756(19) 0.84131(16) 0.90177(11) 0.0371(4) Uani d . 1 2 . .
O O3 0.10103(18) 0.91416(16) 1.12470(12) 0.0527(4) Uani d . 1 2 . .
N N3 0.15216(19) 0.73762(16) 0.79657(11) 0.0358(4) Uani d . 1 2 . .
C C8 0.2813(2) 0.70780(19) 0.73920(13) 0.0352(4) Uani d . 1 2 . .
N N4 0.22652(19) 1.06205(16) 0.96344(11) 0.0361(4) Uani d . 1 2 . .
O O2 -0.0191(2) 0.70109(16) 1.08112(12) 0.0595(4) Uani d . 1 2 . .
C C10 0.4232(3) 0.7231(2) 0.60350(15) 0.0441(5) Uani d . 1 2 . .
H H10 0.4341 0.7492 0.5470 0.053 Uiso calc R 1 2 . .
N N2 -0.0804(2) 0.72205(16) 0.85894(12) 0.0394(4) Uani d . 1 2 . .
C C2 0.0031(2) 0.6597(2) 0.79623(14) 0.0374(5) Uani d . 1 2 . .
C C20 -0.1732(3) 0.4437(2) 0.77843(15) 0.0444(5) Uani d . 1 2 . .
H H20 -0.1991 0.4751 0.8399 0.053 Uiso calc R 1 2 . .
O O1 -0.2764(2) 0.14805(16) 0.58065(12) 0.0675(5) Uani d . 1 2 . .
C C13 0.3854(3) 0.6414(2) 0.76912(15) 0.0434(5) Uani d . 1 2 . .
H H13 0.3714 0.6120 0.8242 0.052 Uiso calc R 1 2 . .
C C22 0.0056(3) 0.8111(2) 1.13733(16) 0.0449(5) Uani d . 1 2 . .
C C15 -0.0608(2) 0.5241(2) 0.73933(14) 0.0390(5) Uani d . 1 2 . .
C C3 0.2794(2) 0.97083(19) 0.89747(13) 0.0343(4) Uani d . 1 2 . .
C C9 0.2979(3) 0.7490(2) 0.65663(15) 0.0415(5) Uani d . 1 2 . .
H H9 0.2259 0.7936 0.6370 0.050 Uiso calc R 1 2 . .
C C1 0.1555(2) 0.85032(19) 0.86417(13) 0.0351(4) Uani d . 1 2 . .
C C12 0.5121(3) 0.6189(2) 0.71555(16) 0.0503(6) Uani d . 1 2 . .
H H12 0.5848 0.5757 0.7361 0.060 Uiso calc R 1 2 . .
C C23 -0.0796(3) 0.8294(2) 1.22638(15) 0.0449(5) Uani d . 1 2 . .
C C6 0.4775(3) 1.2099(2) 0.97157(16) 0.0483(5) Uani d . 1 2 . .
H H6 0.5423 1.2933 0.9965 0.058 Uiso calc R 1 2 . .
O O4 0.0620(3) 1.05550(18) 1.28368(14) 0.0759(6) Uani d . 1 2 . .
H H4 0.1018 1.0359 1.2332 0.114 Uiso calc R 1 2 . .
C C16 -0.0206(3) 0.4745(2) 0.64802(15) 0.0492(5) Uani d . 1 2 . .
H H16 0.0558 0.5268 0.6208 0.059 Uiso calc R 1 2 . .
C C7 0.3238(3) 1.1798(2) 0.99837(15) 0.0440(5) Uani d . 1 2 . .
H H7 0.2871 1.2438 1.0421 0.053 Uiso calc R 1 2 . .
C C11 0.5333(3) 0.6588(2) 0.63257(16) 0.0449(5) Uani d . 1 2 . .
C C4 0.4326(2) 0.9949(2) 0.86936(15) 0.0439(5) Uani d . 1 2 . .
H H4A 0.4676 0.9305 0.8250 0.053 Uiso calc R 1 2 . .
C C17 -0.0932(3) 0.3490(2) 0.59781(16) 0.0543(6) Uani d . 1 2 . .
H H17 -0.0652 0.3164 0.5370 0.065 Uiso calc R 1 2 . .
C C26 -0.2262(5) 0.8563(4) 1.3948(2) 0.0911(11) Uani d . 1 2 . .
H H26 -0.2734 0.8640 1.4520 0.109 Uiso calc R 1 2 . .
C C18 -0.2082(3) 0.2706(2) 0.63742(16) 0.0486(6) Uani d . 1 2 . .
C C19 -0.2477(3) 0.3182(2) 0.72827(16) 0.0477(5) Uani d . 1 2 . .
H H19 -0.3240 0.2658 0.7554 0.057 Uiso calc R 1 2 . .
C C5 0.5333(3) 1.1165(2) 0.90825(16) 0.0479(5) Uani d . 1 2 . .
H H5 0.6377 1.1343 0.8914 0.058 Uiso calc R 1 2 . .
C C25 -0.1175(4) 0.9602(3) 1.38054(19) 0.0770(9) Uani d . 1 2 . .
H H25 -0.0921 1.0390 1.4273 0.092 Uiso calc R 1 2 . .
C C14 0.6730(3) 0.6345(3) 0.5758(2) 0.0704(8) Uani d . 1 2 . .
H H14A 0.6468 0.6308 0.5107 0.106 Uiso calc R 1 2 . .
H H14B 0.6971 0.5520 0.5806 0.106 Uiso calc R 1 2 . .
H H14C 0.7641 0.7051 0.5999 0.106 Uiso calc R 1 2 . .
C C28 -0.1937(3) 0.7267(3) 1.24335(19) 0.0616(7) Uani d . 1 2 . .
H H28 -0.2207 0.6470 1.1976 0.074 Uiso calc R 1 2 . .
C C24 -0.0433(3) 0.9495(2) 1.29565(17) 0.0553(6) Uani d . 1 2 . .
C C27 -0.2678(4) 0.7400(4) 1.3262(2) 0.0855(10) Uani d . 1 2 . .
H H27 -0.3457 0.6705 1.3358 0.103 Uiso calc R 1 2 . .
C C21 -0.3755(4) 0.0575(3) 0.6233(2) 0.0760(8) Uani d . 1 2 . .
H H21A -0.3161 0.0441 0.6756 0.114 Uiso calc R 1 2 . .
H H21B -0.4118 -0.0255 0.5776 0.114 Uiso calc R 1 2 . .
H H21C -0.4657 0.0925 0.6457 0.114 Uiso calc R 1 2 . .
O O1W 0.1915(2) 0.5712(2) 0.96350(16) 0.0732(6) Uani d . 1 2 . .
H H1F 0.145(5) 0.488(4) 0.949(3) 0.110 Uiso d . 1 2 . .
H H1E 0.139(5) 0.611(4) 0.997(3) 0.110 Uiso d . 1 2 . .

loop_
_atom_site_aniso_label
_atom_site_aniso_U_11
_atom_site_aniso_U_22
_atom_site_aniso_U_33
_atom_site_aniso_U_12
_atom_site_aniso_U_13
_atom_site_aniso_U_23
Cu1 0.0287(2) 0.0316(2) 0.0425(2) 0.00245(14) 0.01006(14) -0.00540(14)
N1 0.0317(9) 0.0324(9) 0.0411(9) 0.0041(7) 0.0062(7) -0.0007(7)
O3 0.0432(9) 0.0530(10) 0.0612(10) 0.0065(8) 0.0084(7) 0.0154(8)
N3 0.0334(9) 0.0335(9) 0.0365(9) 0.0084(7) 0.0071(7) -0.0004(7)
C8 0.0343(11) 0.0315(10) 0.0358(10) 0.0084(8) 0.0057(8) -0.0012(8)
N4 0.0301(9) 0.0340(9) 0.0387(9) 0.0050(7) 0.0063(7) -0.0003(7)
O2 0.0772(12) 0.0476(10) 0.0523(10) 0.0165(9) 0.0166(9) 0.0059(8)
C10 0.0509(13) 0.0424(12) 0.0369(11) 0.0074(10) 0.0097(9) 0.0072(9)
N2 0.0352(9) 0.0310(9) 0.0440(9) 0.0040(7) 0.0061(7) -0.0039(7)
C2 0.0359(11) 0.0367(11) 0.0369(10) 0.0093(9) 0.0028(8) 0.0022(9)
C20 0.0480(13) 0.0402(12) 0.0412(11) 0.0122(10) 0.0038(10) 0.0001(9)
O1 0.0879(14) 0.0356(9) 0.0608(11) -0.0029(9) -0.0042(9) -0.0085(8)
C13 0.0474(13) 0.0474(13) 0.0386(11) 0.0174(10) 0.0067(9) 0.0103(9)
C22 0.0436(12) 0.0467(13) 0.0473(12) 0.0179(11) 0.0044(10) 0.0097(10)
C15 0.0392(11) 0.0346(11) 0.0392(11) 0.0105(9) 0.0003(9) -0.0004(9)
C3 0.0324(10) 0.0351(11) 0.0334(10) 0.0084(8) 0.0052(8) 0.0033(8)
C9 0.0442(12) 0.0388(12) 0.0428(11) 0.0145(10) 0.0033(9) 0.0079(9)
C1 0.0333(11) 0.0344(11) 0.0353(10) 0.0097(9) 0.0061(8) 0.0018(8)
C12 0.0464(13) 0.0582(15) 0.0534(13) 0.0273(11) 0.0085(10) 0.0130(11)
C23 0.0452(13) 0.0469(13) 0.0460(12) 0.0195(10) 0.0053(10) 0.0097(10)
C6 0.0369(12) 0.0461(13) 0.0499(13) -0.0046(10) 0.0061(10) -0.0006(10)
O4 0.1034(17) 0.0521(11) 0.0617(12) 0.0080(11) -0.0054(11) 0.0021(9)
C16 0.0552(14) 0.0407(13) 0.0436(12) 0.0049(11) 0.0054(10) -0.0008(10)
C7 0.0360(11) 0.0392(12) 0.0455(12) 0.0016(9) 0.0072(9) -0.0062(9)
C11 0.0407(12) 0.0425(12) 0.0477(12) 0.0100(10) 0.0113(9) 0.0020(10)
C4 0.0363(11) 0.0467(13) 0.0461(12) 0.0113(10) 0.0129(9) 0.0033(10)
C17 0.0666(16) 0.0466(14) 0.0408(12) 0.0103(12) 0.0038(11) -0.0053(10)
C26 0.123(3) 0.103(3) 0.074(2) 0.065(2) 0.052(2) 0.036(2)
C18 0.0582(14) 0.0337(12) 0.0475(13) 0.0103(10) -0.0077(11) -0.0017(9)
C19 0.0515(14) 0.0364(12) 0.0508(13) 0.0048(10) 0.0031(10) 0.0060(10)
C5 0.0304(11) 0.0586(14) 0.0489(13) 0.0026(10) 0.0098(9) 0.0072(11)
C25 0.121(3) 0.072(2) 0.0498(15) 0.056(2) 0.0108(16) 0.0066(14)
C14 0.0575(17) 0.081(2) 0.0727(18) 0.0231(15) 0.0279(14) 0.0104(15)
C28 0.0634(16) 0.0577(16) 0.0648(16) 0.0147(13) 0.0189(13) 0.0144(13)
C24 0.0698(17) 0.0512(15) 0.0499(14) 0.0265(13) -0.0001(12) 0.0112(11)
C27 0.091(2) 0.089(2) 0.086(2) 0.0244(19) 0.0436(19) 0.0328(19)
C21 0.082(2) 0.0402(15) 0.090(2) -0.0022(14) 0.0050(17) -0.0015(14)
O1W 0.0569(12) 0.0694(13) 0.0760(13) -0.0073(10) 0.0246(10) -0.0002(11)

loop_
_atom_type_symbol
_atom_type_description
_atom_type_scat_dispersion_real
_atom_type_scat_dispersion_imag
_atom_type_scat_source
C C 0.0033 0.0016 'International Tables Vol C Tables 4.2.6.8 and 6.1.1.4'
H H 0.0000 0.0000 'International Tables Vol C Tables 4.2.6.8 and 6.1.1.4'
N N 0.0061 0.0033 'International Tables Vol C Tables 4.2.6.8 and 6.1.1.4'
O O 0.0106 0.0060 'International Tables Vol C Tables 4.2.6.8 and 6.1.1.4'
Cu Cu 0.3201 1.2651 'International Tables Vol C Tables 4.2.6.8 and 6.1.1.4'

loop_
_geom_angle_atom_site_label_1
_geom_angle_atom_site_label_2
_geom_angle_atom_site_label_3
_geom_angle_site_symmetry_1
_geom_angle_site_symmetry_3
_geom_angle
_geom_angle_publ_flag
N1 Cu1 N4 . . 80.33(6) .
N1 Cu1 O3 . . 91.91(6) .
N4 Cu1 O3 . . 91.28(6) .
C1 N1 N2 . . 109.27(16) .
C1 N1 Cu1 . . 114.35(13) .
N2 N1 Cu1 . . 136.33(13) .
C22 O3 Cu1 . . 112.82(13) .
C1 N3 C2 . . 105.25(16) .
C1 N3 C8 . . 126.29(16) .
C2 N3 C8 . . 128.45(16) .
C13 C8 C9 . . 121.51(19) .
C13 C8 N3 . . 119.36(18) .
C9 C8 N3 . . 119.12(17) .
C7 N4 C3 . . 118.56(17) .
C7 N4 Cu1 . . 126.69(14) .
C3 N4 Cu1 . . 114.75(13) .
C9 C10 C11 . . 121.3(2) .
C9 C10 H10 . . 119.3 .
C11 C10 H10 . . 119.3 .
C2 N2 N1 . . 106.23(17) .
N2 C2 N3 . . 110.19(17) .
N2 C2 C15 . . 121.90(19) .
N3 C2 C15 . . 127.87(18) .
C19 C20 C15 . . 121.4(2) .
C19 C20 H20 . . 119.3 .
C15 C20 H20 . . 119.3 .
C18 O1 C21 . . 117.3(2) .
C8 C13 C12 . . 118.6(2) .
C8 C13 H13 . . 120.7 .
C12 C13 H13 . . 120.7 .
O2 C22 O3 . . 124.0(2) .
O2 C22 C23 . . 119.7(2) .
O3 C22 C23 . . 116.2(2) .
C20 C15 C16 . . 118.57(19) .
C20 C15 C2 . . 117.05(18) .
C16 C15 C2 . . 124.3(2) .
N4 C3 C4 . . 121.70(19) .
N4 C3 C1 . . 111.19(17) .
C4 C3 C1 . . 127.11(18) .
C8 C9 C10 . . 118.85(19) .
C8 C9 H9 . . 120.6 .
C10 C9 H9 . . 120.6 .
N1 C1 N3 . . 109.03(17) .
N1 C1 C3 . . 119.30(17) .
N3 C1 C3 . . 131.67(17) .
C11 C12 C13 . . 121.7(2) .
C11 C12 H12 . . 119.1 .
C13 C12 H12 . . 119.1 .
C28 C23 C24 . . 118.2(2) .
C28 C23 C22 . . 120.7(2) .
C24 C23 C22 . . 121.1(2) .
C5 C6 C7 . . 119.5(2) .
C5 C6 H6 . . 120.3 .
C7 C6 H6 . . 120.3 .
C24 O4 H4 . . 109.5 .
C17 C16 C15 . . 120.4(2) .
C17 C16 H16 . . 119.8 .
C15 C16 H16 . . 119.8 .
N4 C7 C6 . . 122.09(19) .
N4 C7 H7 . . 119.0 .
C6 C7 H7 . . 119.0 .
C12 C11 C10 . . 118.0(2) .
C12 C11 C14 . . 120.9(2) .
C10 C11 C14 . . 121.1(2) .
C3 C4 C5 . . 118.87(19) .
C3 C4 H4A . . 120.6 .
C5 C4 H4A . . 120.6 .
C16 C17 C18 . . 120.2(2) .
C16 C17 H17 . . 119.9 .
C18 C17 H17 . . 119.9 .
C25 C26 C27 . . 120.9(3) .
C25 C26 H26 . . 119.5 .
C27 C26 H26 . . 119.5 .
O1 C18 C19 . . 124.4(2) .
O1 C18 C17 . . 115.7(2) .
C19 C18 C17 . . 119.8(2) .
C20 C19 C18 . . 119.5(2) .
C20 C19 H19 . . 120.2 .
C18 C19 H19 . . 120.2 .
C6 C5 C4 . . 119.2(2) .
C6 C5 H5 . . 120.4 .
C4 C5 H5 . . 120.4 .
C26 C25 C24 . . 120.2(3) .
C26 C25 H25 . . 119.9 .
C24 C25 H25 . . 119.9 .
C11 C14 H14A . . 109.5 .
C11 C14 H14B . . 109.5 .
H14A C14 H14B . . 109.5 .
C11 C14 H14C . . 109.5 .
H14A C14 H14C . . 109.5 .
H14B C14 H14C . . 109.5 .
C27 C28 C23 . . 121.4(3) .
C27 C28 H28 . . 119.3 .
C23 C28 H28 . . 119.3 .
O4 C24 C25 . . 118.4(3) .
O4 C24 C23 . . 122.1(2) .
C25 C24 C23 . . 119.5(3) .
C28 C27 C26 . . 119.6(3) .
C28 C27 H27 . . 120.2 .
C26 C27 H27 . . 120.2 .
O1 C21 H21A . . 109.5 .
O1 C21 H21B . . 109.5 .
H21A C21 H21B . . 109.5 .
O1 C21 H21C . . 109.5 .
H21A C21 H21C . . 109.5 .
H21B C21 H21C . . 109.5 .
H1F O1W H1E . . 109(4) .

loop_
_geom_bond_atom_site_label_1
_geom_bond_atom_site_label_2
_geom_bond_site_symmetry_2
_geom_bond_distance
_geom_bond_publ_flag
Cu1 N1 . 1.9773(16) n
Cu1 N4 . 2.0497(16) n
Cu1 O3 . 2.4322(16) n
N1 C1 . 1.314(2) n
N1 N2 . 1.368(2) n
O3 C22 . 1.282(3) n
N3 C1 . 1.357(2) n
N3 C2 . 1.375(3) n
N3 C8 . 1.449(2) n
C8 C13 . 1.369(3) n
C8 C9 . 1.376(3) n
N4 C7 . 1.334(3) n
N4 C3 . 1.357(2) n
O2 C22 . 1.236(3) n
C10 C9 . 1.378(3) n
C10 C11 . 1.387(3) n
C10 H10 . 0.9300 n
N2 C2 . 1.318(3) n
C2 C15 . 1.471(3) n
C20 C19 . 1.378(3) n
C20 C15 . 1.381(3) n
C20 H20 . 0.9300 n
O1 C18 . 1.373(3) n
O1 C21 . 1.419(3) n
C13 C12 . 1.384(3) n
C13 H13 . 0.9300 n
C22 C23 . 1.500(3) n
C15 C16 . 1.392(3) n
C3 C4 . 1.381(3) n
C3 C1 . 1.461(3) n
C9 H9 . 0.9300 n
C12 C11 . 1.378(3) n
C12 H12 . 0.9300 n
C23 C28 . 1.385(3) n
C23 C24 . 1.402(3) n
C6 C5 . 1.364(3) n
C6 C7 . 1.383(3) n
C6 H6 . 0.9300 n
O4 C24 . 1.344(3) n
O4 H4 . 0.8200 n
C16 C17 . 1.374(3) n
C16 H16 . 0.9300 n
C7 H7 . 0.9300 n
C11 C14 . 1.508(3) n
C4 C5 . 1.384(3) n
C4 H4A . 0.9300 n
C17 C18 . 1.387(3) n
C17 H17 . 0.9300 n
C26 C25 . 1.354(5) n
C26 C27 . 1.372(5) n
C26 H26 . 0.9300 n
C18 C19 . 1.380(3) n
C19 H19 . 0.9300 n
C5 H5 . 0.9300 n
C25 C24 . 1.398(4) n
C25 H25 . 0.9300 n
C14 H14A . 0.9600 n
C14 H14B . 0.9600 n
C14 H14C . 0.9600 n
C28 C27 . 1.372(4) n
C28 H28 . 0.9300 n
C27 H27 . 0.9300 n
C21 H21A . 0.9600 n
C21 H21B . 0.9600 n
C21 H21C . 0.9600 n
O1W H1F . 0.87(4) n
O1W H1E . 0.78(4) n

loop_
_geom_hbond_atom_site_label_D
_geom_hbond_atom_site_label_H
_geom_hbond_atom_site_label_A
_geom_hbond_site_symmetry_A
_geom_hbond_distance_DH
_geom_hbond_distance_HA
_geom_hbond_distance_DA
_geom_hbond_angle_DHA
O1W H1F O2 2_567 0.87(4) 2.02(4) 2.885(3) 175(4)
O1W H1E O2 . 0.78(4) 2.08(4) 2.865(3) 174(4)
O4 H4 O3 . 0.82 1.79 2.522(3) 147
